data_2021618
loop_
_publ_author_name
'Zhang, Wenhui'
'Wu, Qingquan'
'Oliver, Allen G.'
'Serianni, Anthony S.'

_publ_section_title
;
 Conformational analysis of the disaccharide methyl
 \a-D-mannopyranosyl-(1\\rightarrow 3)-2-O-acetyl-\b-D-mannopyranoside
 monohydrate
;
_journal_coeditor_code QS3082
_journal_issue 6
_journal_name_full 'Acta Crystallographica Section C Structural Chemistry'
_journal_paper_doi 10.1107/S2053229619004728
_journal_volume 75
_journal_year 2019
_chemical_absolute_configuration rmad
_chemical_formula_iupac 'C15 H26 O12, H2 O'
_chemical_formula_moiety 'C15 H26 O12, H2 O'
_chemical_formula_sum 'C15 H28 O13'
_chemical_formula_weight 416.37
_chemical_name_systematic
;
Methyl
\a-<i>D</i>-mannopyranosyl-(1-3)-2-<i>O</i>-Acetyl-\b-<i>D</i>-mannopyranoside
monohydrate
;
_space_group_crystal_system hexagonal
_space_group_IT_number 170
_space_group_name_Hall 'P 65'
_space_group_name_H-M_alt 'P 65'
_symmetry_space_group_name_Hall 'P 65'
_symmetry_space_group_name_H-M 'P 65'
_atom_sites_solution_hydrogens mixed
_atom_sites_solution_primary dual
_atom_sites_solution_secondary difmap
_audit_creation_method SHELXL-2018/3
_cell_angle_alpha 90
_cell_angle_beta 90
_cell_angle_gamma 120
_cell_formula_units_Z 6
_cell_length_a 7.8682(3)
_cell_length_b 7.8682(3)
_cell_length_c 52.555(3)
_cell_measurement_reflns_used 9714
_cell_measurement_temperature 120(2)
_cell_measurement_theta_max 72.23
_cell_measurement_theta_min 6.50
_cell_volume 2817.7(2)
_computing_cell_refinement
;
SAINT (Bruker, 2015)
;
_computing_data_collection
;
APEX-3 (Bruker, 2015)
;
_computing_data_reduction
;
SAINT (Bruker, 2015)
;
_computing_molecular_graphics
;
Mercury (Macrae <i>et al.</i>, 2008)
;
_computing_publication_material
;
publCIF (Westrip, 2010) and PLATON (Spek, 2009)
;
_computing_structure_refinement
;
SHELXL2018 (Sheldrick, 2015b)
;
_computing_structure_solution
;
SHELXT2014 (Sheldrick, 2015a)
;
_diffrn_ambient_temperature 120(2)
_diffrn_detector_area_resol_mean 8.33
_diffrn_measured_fraction_theta_full 1.000
_diffrn_measured_fraction_theta_max 0.998
_diffrn_measurement_device_type 'Bruker APEXII'
_diffrn_measurement_method 'combination of \w and \f-scans '
_diffrn_radiation_type CuK\a
_diffrn_radiation_wavelength 1.54184
_diffrn_reflns_av_R_equivalents 0.0212
_diffrn_reflns_av_unetI/netI 0.0106
_diffrn_reflns_limit_h_max 9
_diffrn_reflns_limit_h_min -9
_diffrn_reflns_limit_k_max 9
_diffrn_reflns_limit_k_min -9
_diffrn_reflns_limit_l_max 64
_diffrn_reflns_limit_l_min -64
_diffrn_reflns_number 37134
_diffrn_reflns_theta_full 67.679
_diffrn_reflns_theta_max 72.591
_diffrn_reflns_theta_min 5.049
_diffrn_source 'Incoatec micro-focus'
_exptl_absorpt_coefficient_mu 1.133
_exptl_absorpt_correction_T_max 0.9074
_exptl_absorpt_correction_T_min 0.8158
_exptl_absorpt_correction_type numerical
_exptl_absorpt_process_details
;
(SADABS; Krause <i>et al.</i>, 2015)
;
_exptl_crystal_colour colourless
_exptl_crystal_density_diffrn 1.472
_exptl_crystal_description block
_exptl_crystal_F_000 1332
_exptl_crystal_size_max 0.301
_exptl_crystal_size_mid 0.231
_exptl_crystal_size_min 0.136
_refine_diff_density_max 0.204
_refine_diff_density_min -0.160
_refine_ls_abs_structure_details
;
Flack <i>x</i> determined using 1835 quotients [(I+)-(I-)]/[(I+)+(I-)]
(Parsons <i>et al.</i>, 2013)
;
_refine_ls_abs_structure_Flack 0.028(14)
_refine_ls_extinction_method none
_refine_ls_goodness_of_fit_ref 1.060
_refine_ls_hydrogen_treatment mixed
_refine_ls_matrix_type full
_refine_ls_number_parameters 287
_refine_ls_number_reflns 3719
_refine_ls_number_restraints 1
_refine_ls_restrained_S_all 1.060
_refine_ls_R_factor_all 0.0217
_refine_ls_R_factor_gt 0.0217
_refine_ls_shift/su_max 0.001
_refine_ls_shift/su_mean 0.000
_refine_ls_structure_factor_coef Fsqd
_refine_ls_weighting_details 'w=1/[\s^2^(Fo^2^)+(0.0341P)^2^+0.5721P] where P=(Fo^2^+2Fc^2^)/3'
_refine_ls_weighting_scheme calc
_refine_ls_wR_factor_gt 0.0576
_refine_ls_wR_factor_ref 0.0576
_reflns_number_gt 3719
_reflns_number_total 3719
_reflns_threshold_expression 'I > 2\s(I)'
_cod_data_source_file qs3082sup1.cif
_cod_data_source_block I
_cod_original_cell_volume 2817.7(3)
_cod_database_code 2021618
_shelx_space_group_comment
;
The symmetry employed for this shelxl refinement is uniquely defined
by the following loop, which should always be used as a source of
symmetry information in preference to the above space-group names.
They are only intended as comments.
;
_shelx_estimated_absorpt_t_min 0.727
_shelx_estimated_absorpt_t_max 0.861

loop_
_space_group_symop_operation_xyz
'x, y, z'
'-y, x-y, z+2/3'
'-x+y, -x, z+1/3'
'-x, -y, z+1/2'
'y, -x+y, z+1/6'
'x-y, x, z+5/6'

loop_
_atom_site_type_symbol
_atom_site_label
_atom_site_fract_x
_atom_site_fract_y
_atom_site_fract_z
_atom_site_U_iso_or_equiv
_atom_site_adp_type
_atom_site_calc_flag
_atom_site_occupancy
O O1 1.05807(18) 1.00809(19) 0.54669(3) 0.0230(3) Uani d 1
O O2 0.76178(17) 0.62776(18) 0.54504(2) 0.0167(2) Uani d 1
O O4 0.31695(19) 0.68238(19) 0.50809(2) 0.0177(3) Uani d 1
H H4O 0.216(4) 0.636(4) 0.5168(5) 0.030(7) Uiso d 1
O O5 0.75643(17) 0.97678(18) 0.54738(2) 0.0166(3) Uani d 1
O O6 0.3921(3) 0.8446(3) 0.57154(3) 0.0380(4) Uani d 1
H H6O 0.338(4) 0.879(5) 0.5823(6) 0.039(8) Uiso d 1
O O7 0.9678(2) 0.5185(2) 0.53482(3) 0.0325(3) Uani d 1
C C1 0.8953(2) 0.9597(3) 0.53176(3) 0.0173(3) Uani d 1
H H1 0.932708 1.050903 0.516908 0.021 Uiso calc 1
C C2 0.8101(2) 0.7488(2) 0.52257(3) 0.0157(3) Uani d 1
H H2 0.906976 0.734740 0.511761 0.019 Uiso calc 1
C C3 0.6224(3) 0.6899(2) 0.50786(3) 0.0144(3) Uani d 1
H H3 0.655673 0.773981 0.492323 0.017 Uiso calc 1
C C4 0.4795(2) 0.7205(2) 0.52397(3) 0.0142(3) Uani d 1
H H4 0.433840 0.628109 0.538762 0.017 Uiso calc 1
C C5 0.5825(2) 0.9338(2) 0.53345(3) 0.0152(3) Uani d 1
H H5 0.621069 1.023095 0.518385 0.018 Uiso calc 1
C C6 0.4526(3) 0.9744(3) 0.55047(3) 0.0191(3) Uani d 1
H H6A 0.525433 1.111930 0.556524 0.023 Uiso calc 1
H H6B 0.336352 0.955685 0.540846 0.023 Uiso calc 1
C C7 1.1834(3) 1.2161(3) 0.54980(4) 0.0271(4) Uani d 1
H H7A 1.280757 1.241343 0.563074 0.041 Uiso calc 1
H H7B 1.104304 1.275216 0.554727 0.041 Uiso calc 1
H H7C 1.250786 1.273739 0.533717 0.041 Uiso calc 1
C C8 0.8604(2) 0.5337(3) 0.54988(4) 0.0182(3) Uani d 1
C C9 0.8169(3) 0.4518(3) 0.57627(4) 0.0239(4) Uani d 1
H H9A 0.852907 0.349586 0.577821 0.036 Uiso calc 1
H H9B 0.676564 0.395113 0.579779 0.036 Uiso calc 1
H H9C 0.892892 0.556861 0.588507 0.036 Uiso calc 1
O O1' 0.53187(18) 0.48920(18) 0.50014(2) 0.0163(2) Uani d 1
O O2' 0.27523(19) 0.22351(19) 0.44429(2) 0.0177(3) Uani d 1
H H2'O 0.172(4) 0.119(4) 0.4428(5) 0.032(7) Uiso d 1
O O3' 0.27615(19) -0.08114(18) 0.47211(3) 0.0212(3) Uani d 1
H H3'O 0.301(3) -0.151(4) 0.4816(5) 0.018(5) Uiso d 1
O O4' 0.6920(2) 0.05956(19) 0.46951(2) 0.0216(3) Uani d 1
H H4'O 0.753(5) 0.048(5) 0.4571(7) 0.047(8) Uiso d 1
O O5' 0.66923(17) 0.51175(17) 0.46008(2) 0.0148(2) Uani d 1
O O6' 0.8987(2) 0.4274(2) 0.42393(3) 0.0251(3) Uani d 1
H H6'O 0.816(5) 0.456(5) 0.4197(6) 0.044(8) Uiso d 1
C C1' 0.4947(2) 0.4615(2) 0.47384(3) 0.0146(3) Uani d 1
H H1' 0.441294 0.546391 0.467925 0.017 Uiso calc 1
C C2' 0.3387(2) 0.2467(2) 0.47017(3) 0.0158(3) Uani d 1
H H2' 0.224819 0.214483 0.481598 0.019 Uiso calc 1
C C3' 0.4230(3) 0.1157(2) 0.47688(3) 0.0163(3) Uani d 1
H H3' 0.455995 0.130532 0.495416 0.020 Uiso calc 1
C C4' 0.6097(3) 0.1767(2) 0.46164(3) 0.0162(3) Uani d 1
H H4' 0.577373 0.155603 0.443093 0.019 Uiso calc 1
C C5' 0.7577(2) 0.3936(2) 0.46646(3) 0.0152(3) Uani d 1
H H5' 0.795964 0.412690 0.484833 0.018 Uiso calc 1
C C6' 0.9407(3) 0.4712(3) 0.45016(4) 0.0202(4) Uani d 1
H H6'A 1.019956 0.615329 0.452287 0.024 Uiso calc 1
H H6'B 1.020419 0.413976 0.456212 0.024 Uiso calc 1
O O1W -0.1202(2) -0.1001(2) 0.43620(3) 0.0220(3) Uani d 1
H H1WA -0.133(4) -0.130(4) 0.4204(7) 0.041(8) Uiso d 1
H H1WB -0.174(5) -0.207(5) 0.4430(6) 0.043(8) Uiso d 1

loop_
_atom_site_aniso_label
_atom_site_aniso_U_11
_atom_site_aniso_U_22
_atom_site_aniso_U_33
_atom_site_aniso_U_12
_atom_site_aniso_U_13
_atom_site_aniso_U_23
O1 0.0166(6) 0.0188(6) 0.0343(7) 0.0093(5) -0.0071(5) -0.0058(5)
O2 0.0181(6) 0.0186(6) 0.0172(6) 0.0120(5) 0.0012(5) 0.0010(5)
O4 0.0141(6) 0.0217(6) 0.0157(6) 0.0076(5) -0.0007(5) 0.0009(5)
O5 0.0170(6) 0.0193(6) 0.0161(6) 0.0110(5) -0.0027(5) -0.0041(5)
O6 0.0642(11) 0.0549(10) 0.0193(7) 0.0481(10) 0.0177(7) 0.0105(7)
O7 0.0292(7) 0.0345(8) 0.0446(9) 0.0241(7) 0.0147(7) 0.0118(7)
C1 0.0140(7) 0.0173(8) 0.0202(8) 0.0075(6) 0.0004(6) -0.0010(6)
C2 0.0170(8) 0.0160(8) 0.0160(8) 0.0098(7) 0.0039(6) 0.0012(6)
C3 0.0172(8) 0.0127(7) 0.0126(7) 0.0070(6) 0.0015(6) -0.0003(6)
C4 0.0146(7) 0.0161(8) 0.0115(7) 0.0074(6) -0.0006(6) 0.0002(6)
C5 0.0156(7) 0.0165(8) 0.0154(8) 0.0095(6) -0.0018(6) -0.0004(6)
C6 0.0225(9) 0.0220(8) 0.0175(8) 0.0146(7) 0.0003(6) -0.0027(7)
C7 0.0165(9) 0.0195(9) 0.0417(12) 0.0063(7) -0.0015(8) -0.0094(8)
C8 0.0110(7) 0.0158(8) 0.0270(9) 0.0061(6) -0.0024(6) -0.0032(7)
C9 0.0276(9) 0.0255(9) 0.0241(10) 0.0174(8) -0.0072(8) -0.0029(7)
O1' 0.0219(6) 0.0141(6) 0.0119(6) 0.0083(5) 0.0007(5) -0.0017(4)
O2' 0.0167(6) 0.0173(6) 0.0134(6) 0.0044(5) -0.0020(4) 0.0017(4)
O3' 0.0218(6) 0.0135(6) 0.0222(6) 0.0043(5) -0.0049(5) 0.0018(5)
O4' 0.0291(7) 0.0228(6) 0.0201(6) 0.0183(6) 0.0052(5) 0.0039(5)
O5' 0.0168(6) 0.0134(5) 0.0135(5) 0.0070(5) 0.0026(4) 0.0007(4)
O6' 0.0249(7) 0.0293(7) 0.0202(7) 0.0130(6) 0.0075(5) -0.0021(5)
C1' 0.0165(8) 0.0151(7) 0.0121(7) 0.0079(6) 0.0021(6) 0.0007(6)
C2' 0.0151(8) 0.0173(8) 0.0119(7) 0.0059(7) 0.0011(6) 0.0008(6)
C3' 0.0173(8) 0.0131(8) 0.0147(8) 0.0048(7) -0.0008(6) -0.0002(6)
C4' 0.0203(8) 0.0150(8) 0.0142(7) 0.0096(7) -0.0004(6) -0.0006(6)
C5' 0.0172(8) 0.0156(8) 0.0139(8) 0.0090(7) -0.0014(6) -0.0024(6)
C6' 0.0175(8) 0.0195(8) 0.0219(9) 0.0081(7) 0.0018(7) -0.0013(7)
O1W 0.0264(7) 0.0186(7) 0.0197(7) 0.0102(6) -0.0002(5) 0.0010(5)

loop_
_atom_type_symbol
_atom_type_description
_atom_type_scat_dispersion_real
_atom_type_scat_dispersion_imag
_atom_type_scat_source
C C 0.0181 0.0091 'International Tables Vol C Tables 4.2.6.8 and 6.1.1.4'
H H 0.0000 0.0000 'International Tables Vol C Tables 4.2.6.8 and 6.1.1.4'
O O 0.0492 0.0322 'International Tables Vol C Tables 4.2.6.8 and 6.1.1.4'

loop_
_geom_angle_atom_site_label_1
_geom_angle_atom_site_label_2
_geom_angle_atom_site_label_3
_geom_angle
C1 O1 C7 113.08(14)
C8 O2 C2 119.09(13)
C4 O4 H4O 109.2(18)
C1 O5 C5 111.68(12)
C6 O6 H6O 110(2)
O1 C1 O5 107.16(14)
O1 C1 C2 108.81(14)
O5 C1 C2 110.15(14)
O1 C1 H1 110.2
O5 C1 H1 110.2
C2 C1 H1 110.2
O2 C2 C3 108.63(13)
O2 C2 C1 106.63(13)
C3 C2 C1 108.94(14)
O2 C2 H2 110.8
C3 C2 H2 110.8
C1 C2 H2 110.8
O1' C3 C4 109.51(14)
O1' C3 C2 110.66(13)
C4 C3 C2 110.58(13)
O1' C3 H3 108.7
C4 C3 H3 108.7
C2 C3 H3 108.7
O4 C4 C3 107.27(13)
O4 C4 C5 110.30(13)
C3 C4 C5 108.98(13)
O4 C4 H4 110.1
C3 C4 H4 110.1
C5 C4 H4 110.1
O5 C5 C6 108.35(14)
O5 C5 C4 110.08(13)
C6 C5 C4 112.36(14)
O5 C5 H5 108.7
C6 C5 H5 108.7
C4 C5 H5 108.7
O6 C6 C5 109.25(14)
O6 C6 H6A 109.8
C5 C6 H6A 109.8
O6 C6 H6B 109.8
C5 C6 H6B 109.8
H6A C6 H6B 108.3
O1 C7 H7A 109.5
O1 C7 H7B 109.5
H7A C7 H7B 109.5
O1 C7 H7C 109.5
H7A C7 H7C 109.5
H7B C7 H7C 109.5
O7 C8 O2 123.98(18)
O7 C8 C9 125.89(17)
O2 C8 C9 110.13(15)
C8 C9 H9A 109.5
C8 C9 H9B 109.5
H9A C9 H9B 109.5
C8 C9 H9C 109.5
H9A C9 H9C 109.5
H9B C9 H9C 109.5
C1' O1' C3 113.60(13)
C2' O2' H2'O 109(2)
C3' O3' H3'O 106.5(17)
C4' O4' H4'O 108(2)
C1' O5' C5' 114.20(12)
C6' O6' H6'O 108(2)
O1' C1' O5' 111.09(13)
O1' C1' C2' 106.59(13)
O5' C1' C2' 111.97(13)
O1' C1' H1' 109.0
O5' C1' H1' 109.0
C2' C1' H1' 109.0
O2' C2' C3' 112.14(14)
O2' C2' C1' 107.36(13)
C3' C2' C1' 109.84(14)
O2' C2' H2' 109.1
C3' C2' H2' 109.1
C1' C2' H2' 109.1
O3' C3' C2' 107.83(14)
O3' C3' C4' 112.47(14)
C2' C3' C4' 110.07(14)
O3' C3' H3' 108.8
C2' C3' H3' 108.8
C4' C3' H3' 108.8
O4' C4' C3' 108.75(14)
O4' C4' C5' 109.48(14)
C3' C4' C5' 109.90(14)
O4' C4' H4' 109.6
C3' C4' H4' 109.6
C5' C4' H4' 109.6
O5' C5' C6' 105.90(14)
O5' C5' C4' 109.51(14)
C6' C5' C4' 113.28(14)
O5' C5' H5' 109.4
C6' C5' H5' 109.4
C4' C5' H5' 109.4
O6' C6' C5' 113.09(15)
O6' C6' H6'A 109.0
C5' C6' H6'A 109.0
O6' C6' H6'B 109.0
C5' C6' H6'B 109.0
H6'A C6' H6'B 107.8
H1WA O1W H1WB 102(3)

loop_
_geom_bond_atom_site_label_1
_geom_bond_atom_site_label_2
_geom_bond_distance
O1 C1 1.383(2)
O1 C7 1.437(2)
O2 C8 1.337(2)
O2 C2 1.444(2)
O4 C4 1.428(2)
O4 H4O 0.83(3)
O5 C1 1.426(2)
O5 C5 1.435(2)
O6 C6 1.417(2)
O6 H6O 0.83(3)
O7 C8 1.207(2)
C1 C2 1.524(2)
C1 H1 1.0000
C2 C3 1.520(2)
C2 H2 1.0000
C3 O1' 1.429(2)
C3 C4 1.520(2)
C3 H3 1.0000
C4 C5 1.537(2)
C4 H4 1.0000
C5 C6 1.508(2)
C5 H5 1.0000
C6 H6A 0.9900
C6 H6B 0.9900
C7 H7A 0.9800
C7 H7B 0.9800
C7 H7C 0.9800
C8 C9 1.495(3)
C9 H9A 0.9800
C9 H9B 0.9800
C9 H9C 0.9800
O1' C1' 1.407(2)
O2' C2' 1.429(2)
O2' H2'O 0.82(3)
O3' C3' 1.417(2)
O3' H3'O 0.84(3)
O4' C4' 1.428(2)
O4' H4'O 0.84(4)
O5' C1' 1.422(2)
O5' C5' 1.452(2)
O6' C6' 1.419(2)
O6' H6'O 0.82(4)
C1' C2' 1.525(2)
C1' H1' 1.0000
C2' C3' 1.521(2)
C2' H2' 1.0000
C3' C4' 1.524(2)
C3' H3' 1.0000
C4' C5' 1.531(2)
C4' H4' 1.0000
C5' C6' 1.517(2)
C5' H5' 1.0000
C6' H6'A 0.9900
C6' H6'B 0.9900
O1W H1WA 0.86(3)
O1W H1WB 0.81(4)

loop_
_geom_hbond_atom_site_label_D
_geom_hbond_atom_site_label_H
_geom_hbond_atom_site_label_A
_geom_hbond_site_symmetry_A
_geom_hbond_distance_DH
_geom_hbond_distance_HA
_geom_hbond_distance_DA
_geom_hbond_angle_DHA
_geom_hbond_publ_flag
O4 H4O O7 1_455 0.83(3) 1.94(3) 2.764(2) 175(3) yes
O6 H6O O2' 5_565 0.83(3) 1.96(3) 2.793(2) 173(3) yes
O2' H2'O O1W . 0.82(3) 2.10(3) 2.902(2) 165(3) yes
O3' H3'O O4 1_545 0.84(3) 1.96(3) 2.7820(19) 168(2) yes
O4' H4'O O1W 1_655 0.84(4) 2.17(3) 2.9463(19) 153(3) yes
O6' H6'O O6 6_654 0.82(4) 2.06(4) 2.819(2) 153(3) yes
O1W H1WA O1 6_544 0.86(3) 2.58(3) 3.224(2) 133(3) yes
O1W H1WA O5 6_544 0.86(3) 2.23(3) 3.0838(18) 170(3) yes
O1W H1WB O5' 1_445 0.81(4) 2.12(4) 2.9303(19) 177(3) yes

loop_
_geom_torsion_atom_site_label_1
_geom_torsion_atom_site_label_2
_geom_torsion_atom_site_label_3
_geom_torsion_atom_site_label_4
_geom_torsion
C7 O1 C1 O5 -79.07(18)
C7 O1 C1 C2 161.85(15)
C5 O5 C1 O1 178.65(13)
C5 O5 C1 C2 -63.13(18)
C8 O2 C2 C3 128.63(15)
C8 O2 C2 C1 -114.09(16)
O1 C1 C2 O2 58.60(17)
O5 C1 C2 O2 -58.59(17)
O1 C1 C2 C3 175.67(14)
O5 C1 C2 C3 58.48(18)
O2 C2 C3 O1' -60.93(16)
C1 C2 C3 O1' -176.72(13)
O2 C2 C3 C4 60.60(17)
C1 C2 C3 C4 -55.19(17)
O1' C3 C4 O4 -63.88(16)
C2 C3 C4 O4 173.92(13)
O1' C3 C4 C5 176.70(13)
C2 C3 C4 C5 54.50(17)
C1 O5 C5 C6 -174.48(14)
C1 O5 C5 C4 62.30(17)
O4 C4 C5 O5 -174.52(13)
C3 C4 C5 O5 -57.00(17)
O4 C4 C5 C6 64.63(18)
C3 C4 C5 C6 -177.85(14)
O5 C5 C6 O6 -63.86(19)
C4 C5 C6 O6 58.0(2)
C2 O2 C8 O7 -11.7(3)
C2 O2 C8 C9 168.49(15)
C4 C3 O1' C1' 112.13(15)
C2 C3 O1' C1' -125.72(15)
C3 O1' C1' O5' 77.51(16)
C3 O1' C1' C2' -160.26(13)
C5' O5' C1' O1' 61.63(17)
C5' O5' C1' C2' -57.43(18)
O1' C1' C2' O2' 170.46(13)
O5' C1' C2' O2' -67.87(17)
O1' C1' C2' C3' -67.36(16)
O5' C1' C2' C3' 54.31(18)
O2' C2' C3' O3' -58.14(17)
C1' C2' C3' O3' -177.43(13)
O2' C2' C3' C4' 64.88(18)
C1' C2' C3' C4' -54.41(18)
O3' C3' C4' O4' -63.40(18)
C2' C3' C4' O4' 176.35(13)
O3' C3' C4' C5' 176.78(13)
C2' C3' C4' C5' 56.52(18)
C1' O5' C5' C6' -179.33(14)
C1' O5' C5' C4' 58.19(17)
O4' C4' C5' O5' -176.17(13)
C3' C4' C5' O5' -56.79(18)
O4' C4' C5' C6' 65.87(19)
C3' C4' C5' C6' -174.75(15)
O5' C5' C6' O6' -69.90(18)
C4' C5' C6' O6' 50.1(2)

_cod_database_fobs_code 2021618
